data_7242575
loop_
_publ_author_name
'Reason, Thomas E.'
'Goka, Benjamin'
'Krause, Jeanette A.'
'Fionah, Abelline K.'
'Zahran, Elsayed M.'
'Rayat, Sundeep'

_publ_section_title
;
 Cu2O nanoparticle-catalyzed synthesis of diaryl tetrazolones and
 investigation of their solid-state properties
;
_journal_issue 17
_journal_name_full CrystEngComm
_journal_page_first 3220
_journal_page_last 3229
_journal_paper_doi 10.1039/D1CE00119A
_journal_volume 23
_journal_year 2021
_chemical_formula_moiety 'C14 H11 F N4 O2'
_chemical_formula_sum 'C14 H11 F N4 O2'
_chemical_formula_weight 286.27
_space_group_crystal_system monoclinic
_space_group_IT_number 14
_space_group_name_Hall '-P 2ybc'
_space_group_name_H-M_alt 'P 1 21/c 1'
_atom_sites_solution_hydrogens geom
_atom_sites_solution_primary direct
_atom_sites_solution_secondary difmap
_audit_creation_method SHELXL-2017/1
_audit_update_record
;
2020-12-23 deposited with the CCDC.	2021-03-31 downloaded from the CCDC.
;
_cell_angle_alpha 90
_cell_angle_beta 96.8753(12)
_cell_angle_gamma 90
_cell_formula_units_Z 4
_cell_length_a 3.84250(10)
_cell_length_b 21.4042(8)
_cell_length_c 15.2608(6)
_cell_measurement_reflns_used 9824
_cell_measurement_temperature 150(2)
_cell_measurement_theta_max 31.45
_cell_measurement_theta_min 2.39
_cell_volume 1246.11(8)
_computing_cell_refinement 'Bruker SAINT v8.38A'
_computing_data_collection 'Bruker APEX3 v2016.9.0'
_computing_data_reduction 'Bruker SAINT v8.38A'
_computing_molecular_graphics 'Bruker SHELXTL v6.14'
_computing_publication_material 'Bruker SHELXTL v6.14 & SHELXL-2017/1 (Sheldrick, 2017)'
_computing_structure_refinement 'Bruker SHELXTL v6.14 & SHELXL-2017/1 (Sheldrick, 2017)'
_computing_structure_solution 'Bruker SHELXTL v6.14'
_diffrn_ambient_temperature 150(2)
_diffrn_measured_fraction_theta_full 0.999
_diffrn_measured_fraction_theta_max 0.996
_diffrn_measurement_device_type 'Bruker PHOTON_II'
_diffrn_measurement_method 'combination of \w and \f-scans'
_diffrn_radiation_monochromator 'Si-<111> channel cut crystal'
_diffrn_radiation_source synchrotron
_diffrn_radiation_type synchrotron
_diffrn_radiation_wavelength 0.7288
_diffrn_reflns_av_R_equivalents 0.0358
_diffrn_reflns_av_unetI/netI 0.0259
_diffrn_reflns_Laue_measured_fraction_full 0.999
_diffrn_reflns_Laue_measured_fraction_max 0.996
_diffrn_reflns_limit_h_max 5
_diffrn_reflns_limit_h_min -5
_diffrn_reflns_limit_k_max 30
_diffrn_reflns_limit_k_min -30
_diffrn_reflns_limit_l_max 21
_diffrn_reflns_limit_l_min -21
_diffrn_reflns_number 38703
_diffrn_reflns_point_group_measured_fraction_full 0.999
_diffrn_reflns_point_group_measured_fraction_max 0.996
_diffrn_reflns_theta_full 25.930
_diffrn_reflns_theta_max 31.481
_diffrn_reflns_theta_min 2.389
_exptl_absorpt_coefficient_mu 0.122
_exptl_absorpt_correction_T_max 0.746
_exptl_absorpt_correction_T_min 0.681
_exptl_absorpt_correction_type multi-scan
_exptl_absorpt_process_details 'SADABS 2016/2 (L.Krause, et al. J. Appl. Cryst. (2015), 48, 3-10'
_exptl_crystal_colour colorless
_exptl_crystal_density_diffrn 1.526
_exptl_crystal_description needle
_exptl_crystal_F_000 592
_exptl_crystal_size_max 0.086
_exptl_crystal_size_mid 0.024
_exptl_crystal_size_min 0.016
_refine_diff_density_max 0.278
_refine_diff_density_min -0.213
_refine_diff_density_rms 0.045
_refine_ls_extinction_method none
_refine_ls_goodness_of_fit_ref 1.060
_refine_ls_hydrogen_treatment constr
_refine_ls_matrix_type full
_refine_ls_number_parameters 201
_refine_ls_number_reflns 3840
_refine_ls_number_restraints 1
_refine_ls_restrained_S_all 1.067
_refine_ls_R_factor_all 0.0457
_refine_ls_R_factor_gt 0.0387
_refine_ls_shift/su_max 0.001
_refine_ls_shift/su_mean 0.000
_refine_ls_structure_factor_coef Fsqd
_refine_ls_weighting_details 'w=1/[\s^2^(Fo^2^)+(0.0527P)^2^+0.2684P] where P=(Fo^2^+2Fc^2^)/3'
_refine_ls_weighting_scheme calc
_refine_ls_wR_factor_gt 0.1024
_refine_ls_wR_factor_ref 0.1082
_reflns_Friedel_coverage 0.000
_reflns_number_gt 3299
_reflns_number_total 3840
_reflns_threshold_expression 'I > 2\s(I)'
_cod_data_source_file d1ce00119a2.cif
_cod_data_source_block 1beMeCN
_cod_depositor_comments 'Adding full bibliography for 7242574--7242580.cif.'
_cod_original_sg_symbol_H-M 'P 21/c'
_cod_database_code 7242575
_shelx_shelxl_version_number 2017/1
_shelx_space_group_comment
;
The symmetry employed for this shelxl refinement is uniquely defined
by the following loop, which should always be used as a source of
symmetry information in preference to the above space-group names.
They are only intended as comments.
;
_shelx_estimated_absorpt_t_min 0.990
_shelx_estimated_absorpt_t_max 0.998

loop_
_space_group_symop_operation_xyz
'x, y, z'
'-x, y+1/2, -z+1/2'
'-x, -y, -z'
'x, -y-1/2, z-1/2'

loop_
_atom_site_label
_atom_site_type_symbol
_atom_site_fract_x
_atom_site_fract_y
_atom_site_fract_z
_atom_site_U_iso_or_equiv
_atom_site_adp_type
_atom_site_occupancy
_atom_site_site_symmetry_order
_atom_site_calc_flag
_atom_site_refinement_flags_posn
_atom_site_refinement_flags_adp
_atom_site_refinement_flags_occupancy
_atom_site_disorder_assembly
_atom_site_disorder_group
O1 O 0.4590(2) 0.64608(3) 0.51289(5) 0.03435(18) Uani 1 1 d . . . . .
O2 O 0.1175(2) 0.39101(3) 0.73872(5) 0.03199(17) Uani 1 1 d . . . . .
N1 N 0.2315(2) 0.73170(4) 0.58432(5) 0.02654(17) Uani 1 1 d . . . . .
N2 N 0.0603(2) 0.73841(4) 0.65712(6) 0.03155(19) Uani 1 1 d . . . . .
N3 N 0.0171(2) 0.68425(4) 0.68917(6) 0.03137(19) Uani 1 1 d . . . . .
N4 N 0.1618(2) 0.64083(4) 0.63881(5) 0.02540(16) Uani 1 1 d . . . . .
C1 C 0.3045(2) 0.66925(4) 0.57016(6) 0.02587(18) Uani 1 1 d . . . . .
C2 C 0.3275(2) 0.78515(4) 0.53711(6) 0.02597(18) Uani 1 1 d . . . . .
C3 C 0.4312(3) 0.77813(5) 0.45342(7) 0.0297(2) Uani 1 1 d . . . . .
H3 H 0.438550 0.737921 0.427340 0.036 Uiso 1 1 calc R U . . .
C4 C 0.5238(3) 0.83088(5) 0.40867(7) 0.0319(2) Uani 1 1 d D . . . .
H4 H 0.596686 0.826371 0.351677 0.038 Uiso 0.852(2) 1 calc R U P A 1
C5 C 0.5123(3) 0.88997(5) 0.44526(7) 0.0320(2) Uani 1 1 d . . . . .
H5 H 0.575235 0.926024 0.414447 0.038 Uiso 1 1 calc R U . . .
C6 C 0.4058(3) 0.89437(5) 0.52826(7) 0.0333(2) Uani 1 1 d . . . . .
H6 H 0.395660 0.934685 0.553881 0.040 Uiso 0.148(2) 1 calc R U P A 2
C7 C 0.3131(3) 0.84363(5) 0.57620(7) 0.0301(2) Uani 1 1 d . . . . .
H7 H 0.242488 0.848431 0.633389 0.036 Uiso 1 1 calc R U . . .
C8 C 0.1524(2) 0.57613(4) 0.66124(6) 0.02423(18) Uani 1 1 d . . . . .
C9 C 0.0523(2) 0.55949(5) 0.74297(6) 0.02772(19) Uani 1 1 d . . . . .
H9 H -0.009424 0.590813 0.782425 0.033 Uiso 1 1 calc R U . . .
C10 C 0.0434(3) 0.49729(5) 0.76614(6) 0.0291(2) Uani 1 1 d . . . . .
H10 H -0.025901 0.485820 0.821637 0.035 Uiso 1 1 calc R U . . .
C11 C 0.1354(2) 0.45114(4) 0.70875(6) 0.02607(18) Uani 1 1 d . . . . .
C12 C 0.2346(2) 0.46763(4) 0.62704(6) 0.02724(19) Uani 1 1 d . . . . .
H12 H 0.296941 0.436253 0.587737 0.033 Uiso 1 1 calc R U . . .
C13 C 0.2419(2) 0.53055(4) 0.60322(6) 0.02734(19) Uani 1 1 d . . . . .
H13 H 0.307881 0.542143 0.547435 0.033 Uiso 1 1 calc R U . . .
C14 C 0.2384(3) 0.34286(5) 0.68513(7) 0.0326(2) Uani 1 1 d . . . . .
H14A H 0.216840 0.302294 0.713771 0.049 Uiso 1 1 calc R U . . .
H14B H 0.484569 0.350418 0.677549 0.049 Uiso 1 1 calc R U . . .
H14C H 0.096847 0.342804 0.627276 0.049 Uiso 1 1 calc R U . . .
F1 F 0.3888(3) 0.95141(4) 0.56339(6) 0.0487(3) Uani 0.852(2) 1 d . . P A 1
F1A F 0.6090(13) 0.8270(2) 0.3358(3) 0.0415(14) Uani 0.148(2) 1 d D . P A 2

loop_
_atom_site_aniso_label
_atom_site_aniso_U_11
_atom_site_aniso_U_22
_atom_site_aniso_U_33
_atom_site_aniso_U_23
_atom_site_aniso_U_13
_atom_site_aniso_U_12
O1 0.0469(4) 0.0260(3) 0.0333(4) 0.0011(3) 0.0180(3) 0.0026(3)
O2 0.0434(4) 0.0232(3) 0.0315(4) 0.0024(3) 0.0137(3) -0.0001(3)
N1 0.0304(4) 0.0232(4) 0.0270(4) 0.0003(3) 0.0071(3) 0.0007(3)
N2 0.0398(4) 0.0267(4) 0.0300(4) 0.0002(3) 0.0121(3) 0.0020(3)
N3 0.0393(4) 0.0259(4) 0.0308(4) -0.0015(3) 0.0119(3) 0.0025(3)
N4 0.0291(4) 0.0233(4) 0.0248(4) -0.0005(3) 0.0071(3) 0.0001(3)
C1 0.0282(4) 0.0236(4) 0.0262(4) 0.0010(3) 0.0047(3) -0.0001(3)
C2 0.0264(4) 0.0232(4) 0.0281(4) 0.0020(3) 0.0025(3) -0.0001(3)
C3 0.0354(5) 0.0243(4) 0.0299(5) -0.0006(3) 0.0060(4) -0.0006(3)
C4 0.0356(5) 0.0302(5) 0.0307(5) 0.0027(4) 0.0069(4) -0.0010(4)
C5 0.0352(5) 0.0257(4) 0.0355(5) 0.0054(4) 0.0059(4) -0.0016(4)
C6 0.0393(5) 0.0230(4) 0.0384(5) -0.0013(4) 0.0075(4) -0.0006(4)
C7 0.0356(5) 0.0251(4) 0.0303(5) -0.0006(4) 0.0062(4) 0.0006(3)
C8 0.0249(4) 0.0230(4) 0.0250(4) 0.0007(3) 0.0040(3) -0.0012(3)
C9 0.0317(4) 0.0275(4) 0.0251(4) -0.0010(3) 0.0082(3) 0.0008(3)
C10 0.0344(4) 0.0288(5) 0.0255(4) 0.0010(3) 0.0102(3) 0.0001(3)
C11 0.0270(4) 0.0243(4) 0.0275(4) 0.0015(3) 0.0059(3) -0.0017(3)
C12 0.0321(4) 0.0251(4) 0.0256(4) -0.0018(3) 0.0084(3) -0.0016(3)
C13 0.0325(4) 0.0262(4) 0.0244(4) 0.0002(3) 0.0080(3) -0.0022(3)
C14 0.0382(5) 0.0251(4) 0.0365(5) -0.0002(4) 0.0124(4) -0.0005(4)
F1 0.0839(7) 0.0210(4) 0.0458(5) -0.0056(3) 0.0263(4) -0.0042(4)
F1A 0.058(3) 0.041(3) 0.030(2) -0.0002(18) 0.0207(19) -0.005(2)

loop_
_atom_type_symbol
_atom_type_description
_atom_type_scat_dispersion_real
_atom_type_scat_dispersion_imag
_atom_type_scat_source
C C 0.0034 0.0017 'International Tables Vol C Tables 4.2.6.8 and 6.1.1.4'
H H 0.0000 0.0000 'International Tables Vol C Tables 4.2.6.8 and 6.1.1.4'
N N 0.0065 0.0035 'International Tables Vol C Tables 4.2.6.8 and 6.1.1.4'
O O 0.0115 0.0064 'International Tables Vol C Tables 4.2.6.8 and 6.1.1.4'
F F 0.0185 0.0109 'International Tables Vol C Tables 4.2.6.8 and 6.1.1.4'

loop_
_geom_angle_atom_site_label_1
_geom_angle_atom_site_label_2
_geom_angle_atom_site_label_3
_geom_angle
_geom_angle_site_symmetry_1
_geom_angle_site_symmetry_3
_geom_angle_publ_flag
C11 O2 C14 117.00(7) . . ?
N2 N1 C1 110.74(8) . . ?
N2 N1 C2 120.44(8) . . ?
C1 N1 C2 128.72(8) . . ?
N3 N2 N1 108.29(8) . . ?
N2 N3 N4 108.77(8) . . ?
N3 N4 C1 110.66(8) . . ?
N3 N4 C8 120.09(8) . . ?
C1 N4 C8 129.25(8) . . ?
O1 C1 N4 129.54(9) . . ?
O1 C1 N1 128.91(9) . . ?
N4 C1 N1 101.54(7) . . ?
C7 C2 C3 121.44(9) . . ?
C7 C2 N1 118.69(8) . . ?
C3 C2 N1 119.86(8) . . ?
C4 C3 C2 118.85(9) . . ?
F1A C4 C5 117.6(2) . . ?
F1A C4 C3 120.9(2) . . ?
C5 C4 C3 121.46(9) . . ?
C6 C5 C4 117.36(9) . . ?
F1 C6 C7 118.54(10) . . ?
F1 C6 C5 117.64(9) . . ?
C7 C6 C5 123.81(9) . . ?
C6 C7 C2 117.07(9) . . ?
C13 C8 C9 120.45(9) . . ?
C13 C8 N4 120.90(8) . . ?
C9 C8 N4 118.65(8) . . ?
C10 C9 C8 119.59(9) . . ?
C9 C10 C11 120.48(9) . . ?
O2 C11 C12 124.55(8) . . ?
O2 C11 C10 115.43(8) . . ?
C12 C11 C10 120.03(9) . . ?
C11 C12 C13 119.59(9) . . ?
C8 C13 C12 119.85(9) . . ?

loop_
_geom_bond_atom_site_label_1
_geom_bond_atom_site_label_2
_geom_bond_distance
_geom_bond_site_symmetry_2
_geom_bond_publ_flag
O1 C1 1.2190(11) . ?
O2 C11 1.3704(11) . ?
O2 C14 1.4276(12) . ?
N1 N2 1.3648(11) . ?
N1 C1 1.3881(12) . ?
N1 C2 1.4238(12) . ?
N2 N3 1.2768(12) . ?
N3 N4 1.3658(11) . ?
N4 C1 1.3807(12) . ?
N4 C8 1.4281(12) . ?
C2 C7 1.3905(13) . ?
C2 C3 1.3909(13) . ?
C3 C4 1.3878(14) . ?
C4 F1A 1.199(4) . ?
C4 C5 1.3854(14) . ?
C5 C6 1.3802(15) . ?
C6 F1 1.3381(12) . ?
C6 C7 1.3799(14) . ?
C8 C13 1.3880(13) . ?
C8 C9 1.3947(12) . ?
C9 C10 1.3789(14) . ?
C10 C11 1.3936(13) . ?
C11 C12 1.3923(13) . ?
C12 C13 1.3962(13) . ?

loop_
_geom_torsion_atom_site_label_1
_geom_torsion_atom_site_label_2
_geom_torsion_atom_site_label_3
_geom_torsion_atom_site_label_4
_geom_torsion
_geom_torsion_site_symmetry_1
_geom_torsion_site_symmetry_2
_geom_torsion_site_symmetry_3
_geom_torsion_site_symmetry_4
_geom_torsion_publ_flag
C1 N1 N2 N3 -0.72(11) . . . . ?
C2 N1 N2 N3 -177.45(8) . . . . ?
N1 N2 N3 N4 0.60(11) . . . . ?
N2 N3 N4 C1 -0.29(11) . . . . ?
N2 N3 N4 C8 179.29(8) . . . . ?
N3 N4 C1 O1 178.82(10) . . . . ?
C8 N4 C1 O1 -0.72(17) . . . . ?
N3 N4 C1 N1 -0.14(10) . . . . ?
C8 N4 C1 N1 -179.68(9) . . . . ?
N2 N1 C1 O1 -178.47(10) . . . . ?
C2 N1 C1 O1 -2.08(17) . . . . ?
N2 N1 C1 N4 0.50(10) . . . . ?
C2 N1 C1 N4 176.89(9) . . . . ?
N2 N1 C2 C7 13.64(13) . . . . ?
C1 N1 C2 C7 -162.44(9) . . . . ?
N2 N1 C2 C3 -166.04(9) . . . . ?
C1 N1 C2 C3 17.88(15) . . . . ?
C7 C2 C3 C4 0.38(15) . . . . ?
N1 C2 C3 C4 -179.95(9) . . . . ?
C2 C3 C4 F1A -178.7(3) . . . . ?
C2 C3 C4 C5 -0.50(15) . . . . ?
F1A C4 C5 C6 178.5(3) . . . . ?
C3 C4 C5 C6 0.16(16) . . . . ?
C4 C5 C6 F1 -178.97(10) . . . . ?
C4 C5 C6 C7 0.33(17) . . . . ?
F1 C6 C7 C2 178.86(10) . . . . ?
C5 C6 C7 C2 -0.44(16) . . . . ?
C3 C2 C7 C6 0.07(15) . . . . ?
N1 C2 C7 C6 -179.60(9) . . . . ?
N3 N4 C8 C13 168.75(8) . . . . ?
C1 N4 C8 C13 -11.75(14) . . . . ?
N3 N4 C8 C9 -11.42(13) . . . . ?
C1 N4 C8 C9 168.08(9) . . . . ?
C13 C8 C9 C10 0.19(14) . . . . ?
N4 C8 C9 C10 -179.64(8) . . . . ?
C8 C9 C10 C11 0.34(15) . . . . ?
C14 O2 C11 C12 5.65(14) . . . . ?
C14 O2 C11 C10 -174.77(9) . . . . ?
C9 C10 C11 O2 179.90(9) . . . . ?
C9 C10 C11 C12 -0.51(15) . . . . ?
O2 C11 C12 C13 179.70(9) . . . . ?
C10 C11 C12 C13 0.14(14) . . . . ?
C9 C8 C13 C12 -0.55(14) . . . . ?
N4 C8 C13 C12 179.27(8) . . . . ?
C11 C12 C13 C8 0.38(14) . . . . ?
